data_7058373
loop_
_publ_author_name
'Kazem-Rostami, Masoud'

_publ_section_title
;
 Optically active and photoswitchable Tr\"oger's base analogs
;
_journal_issue 20
_journal_name_full 'New Journal of Chemistry'
_journal_page_first 7751
_journal_paper_doi 10.1039/C9NJ01372E
_journal_volume 43
_journal_year 2019
_chemical_formula_sum 'C25 H34 N2 O3'
_chemical_formula_weight 410.54
_space_group_crystal_system monoclinic
_space_group_IT_number 14
_space_group_name_Hall '-P 2ybc'
_space_group_name_H-M_alt 'P 1 21/c 1'
_symmetry_space_group_name_Hall '-P 2ybc'
_symmetry_space_group_name_H-M 'P 1 21/c 1'
_atom_sites_solution_hydrogens geom
_audit_update_record
;
2019-03-10 deposited with the CCDC.    2019-04-30 downloaded from the CCDC.
;
_cell_angle_alpha 90
_cell_angle_beta 100.821(5)
_cell_angle_gamma 90
_cell_formula_units_Z 4
_cell_length_a 6.0703(7)
_cell_length_b 25.477(3)
_cell_length_c 15.023(2)
_cell_measurement_reflns_used 5878
_cell_measurement_temperature 100.(2)
_cell_measurement_theta_max 29.9437
_cell_measurement_theta_min 3.1909
_cell_volume 2282.0(5)
_computing_cell_refinement 'SAINT V8.37A (Bruker AXS Inc., 2015)'
_computing_data_reduction 'SAINT V8.37A (Bruker AXS Inc., 2015)'
_computing_structure_refinement 'SHELXL-2014/7 (Sheldrick, 2014)'
_computing_structure_solution 'XT, VERSION 2014/5'
_diffrn_ambient_temperature 100.(2)
_diffrn_detector_area_resol_mean 10.4167
_diffrn_measured_fraction_theta_full 0.981
_diffrn_measured_fraction_theta_max 0.981
_diffrn_measurement_device_type 'Bruker AXS D8 Venture fixed chi'
_diffrn_measurement_method 'omega scan, PHOTON 100 CMOS'
_diffrn_radiation_monochromator Triumph
_diffrn_radiation_type 'Mo K\a'
_diffrn_radiation_wavelength 0.71073
_diffrn_reflns_av_R_equivalents 0.0381
_diffrn_reflns_av_unetI/netI 0.0512
_diffrn_reflns_limit_h_max 7
_diffrn_reflns_limit_h_min -7
_diffrn_reflns_limit_k_max 26
_diffrn_reflns_limit_k_min -30
_diffrn_reflns_limit_l_max 12
_diffrn_reflns_limit_l_min -17
_diffrn_reflns_number 8531
_diffrn_reflns_theta_full 25.00
_diffrn_reflns_theta_max 25.00
_diffrn_reflns_theta_min 3.19
_diffrn_source_type 'fine-focus sealed tube'
_exptl_absorpt_coefficient_mu 0.078
_exptl_absorpt_correction_T_max 0.98
_exptl_absorpt_correction_T_min 0.71
_exptl_absorpt_correction_type multi-scan
_exptl_absorpt_process_details
;
SADABS-2016/2 - Bruker AXS area detector scaling and absorption correction
;
_exptl_crystal_colour yellow
_exptl_crystal_density_diffrn 1.195
_exptl_crystal_density_method 'not measured'
_exptl_crystal_description 'irregular block'
_exptl_crystal_F_000 888
_exptl_crystal_size_max 0.606
_exptl_crystal_size_mid 0.419
_exptl_crystal_size_min 0.206
_refine_diff_density_max 0.250
_refine_diff_density_min -0.285
_refine_ls_extinction_method none
_refine_ls_goodness_of_fit_ref 1.087
_refine_ls_matrix_type full
_refine_ls_number_constraints riding
_refine_ls_number_parameters 273
_refine_ls_number_reflns 3936
_refine_ls_number_restraints 0
_refine_ls_restrained_S_all 1.087
_refine_ls_R_factor_all 0.0698
_refine_ls_R_factor_gt 0.0552
_refine_ls_shift/su_max 0.000
_refine_ls_shift/su_mean 0.000
_refine_ls_structure_factor_coef Fsqd
_refine_ls_weighting_details 'w=1/[\s^2^(Fo^2^)+(0.0596P)^2^+1.6940P] where P=(Fo^2^+2Fc^2^)/3'
_refine_ls_weighting_scheme calc
_refine_ls_wR_factor_gt 0.1420
_refine_ls_wR_factor_ref 0.1513
_reflns_number_gt 3097
_reflns_number_total 3936
_reflns_threshold_expression 'I > 2\s(I)'
_cod_data_source_file c9nj01372e2.cif
_cod_data_source_block mr3cms
_cod_depositor_comments
;
The following automatic conversions were performed:

'_exptl_absorpt_correction_type' value 'Multi-Scan' changed to
'multi-scan' according to
/home/data/users/saulius/crontab/automatic-downloads/rss-feeds/RSC/lib/dictionaries/cif_core.dic
dictionary named 'cif_core.dic' version 2.4.2 from 2011-04-26.

Automatic conversion script
Id: cif_fix_values 4973 2017-02-22 13:04:09Z antanas 

 Adding full bibliography for 7058373--7058374.cif.
;
_cod_database_code 7058373

loop_
_space_group_symop_operation_xyz
'x, y, z'
'-x, y+1/2, -z+1/2'
'-x, -y, -z'
'x, -y-1/2, z-1/2'

loop_
_atom_site_type_symbol
_atom_site_label
_atom_site_fract_x
_atom_site_fract_y
_atom_site_fract_z
_atom_site_U_iso_or_equiv
_atom_site_adp_type
_atom_site_calc_flag
_atom_site_refinement_flags_adp
_atom_site_refinement_flags_posn
_atom_site_occupancy
O O1 0.0890(2) 0.15989(6) 0.29208(10) 0.0234(4) Uani d . . 1
O O2 -0.2677(3) 0.14972(6) 0.22139(11) 0.0295(4) Uani d . . 1
O O3 0.8009(2) 0.55463(5) 0.43198(10) 0.0218(4) Uani d . . 1
N N1 0.1499(3) 0.40466(7) 0.31516(12) 0.0201(4) Uani d . . 1
N N2 0.2032(3) 0.35681(7) 0.31561(12) 0.0202(4) Uani d . . 1
C C1 0.0143(3) 0.32403(8) 0.27978(14) 0.0191(5) Uani d . . 1
C C2 -0.1970(4) 0.34456(9) 0.24208(15) 0.0228(5) Uani d . . 1
H H2 -0.2194 0.3815 0.2384 0.027 Uiso calc U R 1
C C3 -0.3722(4) 0.31091(9) 0.21041(15) 0.0244(5) Uani d . . 1
H H3 -0.5156 0.3248 0.1853 0.029 Uiso calc U R 1
C C4 -0.3407(4) 0.25736(9) 0.21499(15) 0.0247(5) Uani d . . 1
H H4 -0.4626 0.2345 0.1933 0.03 Uiso calc U R 1
C C5 -0.1307(4) 0.23652(9) 0.25133(14) 0.0206(5) Uani d . . 1
C C6 0.0485(3) 0.27017(8) 0.28405(14) 0.0194(5) Uani d . . 1
H H6 0.1921 0.2563 0.3089 0.023 Uiso calc U R 1
C C7 -0.1129(3) 0.17827(9) 0.25297(14) 0.0210(5) Uani d . . 1
C C8 0.1017(4) 0.10275(8) 0.29620(16) 0.0234(5) Uani d . . 1
H H8A 0.0655 0.088 0.2342 0.028 Uiso calc U R 1
H H8B -0.0085 0.089 0.3313 0.028 Uiso calc U R 1
C C9 0.3358(4) 0.08664(9) 0.34104(15) 0.0241(5) Uani d . . 1
H H9A 0.3708 0.1014 0.4031 0.029 Uiso calc U R 1
H H9B 0.4455 0.1009 0.3062 0.029 Uiso calc U R 1
C C10 0.3559(4) 0.02702(9) 0.34563(15) 0.0235(5) Uani d . . 1
H H10A 0.3098 0.0125 0.2838 0.028 Uiso calc U R 1
H H10B 0.251 0.0133 0.3831 0.028 Uiso calc U R 1
C C11 0.5919(3) 0.00755(9) 0.38498(15) 0.0228(5) Uani d . . 1
H H11A 0.6973 0.0214 0.3478 0.027 Uiso calc U R 1
H H11B 0.6378 0.0217 0.4471 0.027 Uiso calc U R 1
C C12 0.6100(4) -0.05189(9) 0.38857(16) 0.0254(5) Uani d . . 1
H H12A 0.5563 -0.0662 0.327 0.03 Uiso calc U R 1
H H12B 0.5106 -0.0656 0.4284 0.03 Uiso calc U R 1
C C13 0.8478(4) -0.07136(10) 0.42325(18) 0.0340(6) Uani d . . 1
H H13A 0.9453 -0.06 0.3818 0.051 Uiso calc U R 1
H H13B 0.8477 -0.1098 0.4267 0.051 Uiso calc U R 1
H H13C 0.9035 -0.0568 0.4837 0.051 Uiso calc U R 1
C C14 0.3234(3) 0.44050(8) 0.34791(14) 0.0183(5) Uani d . . 1
C C15 0.2602(3) 0.49266(8) 0.34244(15) 0.0207(5) Uani d . . 1
H H15 0.1079 0.5014 0.3195 0.025 Uiso calc U R 1
C C16 0.4128(3) 0.53264(8) 0.36943(14) 0.0192(5) Uani d . . 1
H H16 0.3673 0.5684 0.3645 0.023 Uiso calc U R 1
C C17 0.6346(3) 0.51912(8) 0.40400(14) 0.0177(5) Uani d . . 1
C C18 0.7002(3) 0.46642(8) 0.41128(14) 0.0194(5) Uani d . . 1
H H18 0.8517 0.4577 0.4356 0.023 Uiso calc U R 1
C C19 0.5476(3) 0.42727(8) 0.38359(14) 0.0188(5) Uani d . . 1
H H19 0.5929 0.3915 0.3885 0.023 Uiso calc U R 1
C C20 0.7424(3) 0.60935(8) 0.42965(15) 0.0200(5) Uani d . . 1
H H20A 0.6287 0.6159 0.4677 0.024 Uiso calc U R 1
H H20B 0.6795 0.6203 0.3668 0.024 Uiso calc U R 1
C C21 0.9539(3) 0.63971(8) 0.46551(15) 0.0197(5) Uani d . . 1
H H21A 1.0691 0.6308 0.4292 0.024 Uiso calc U R 1
H H21B 1.0119 0.629 0.5289 0.024 Uiso calc U R 1
C C22 0.9157(3) 0.69850(8) 0.46223(15) 0.0212(5) Uani d . . 1
H H22A 0.8005 0.7072 0.4986 0.025 Uiso calc U R 1
H H22B 0.8567 0.709 0.3988 0.025 Uiso calc U R 1
C C23 1.1271(4) 0.73002(8) 0.49779(15) 0.0230(5) Uani d . . 1
H H23A 1.1849 0.72 0.5616 0.028 Uiso calc U R 1
H H23B 1.2433 0.7209 0.4621 0.028 Uiso calc U R 1
C C24 1.0878(4) 0.78883(9) 0.49279(16) 0.0281(5) Uani d . . 1
H H24A 0.9691 0.7977 0.5273 0.034 Uiso calc U R 1
H H24B 1.0328 0.7988 0.4288 0.034 Uiso calc U R 1
C C25 1.2965(4) 0.82074(10) 0.52987(18) 0.0376(6) Uani d . . 1
H H25A 1.4151 0.8122 0.4961 0.056 Uiso calc U R 1
H H25B 1.3478 0.8124 0.5941 0.056 Uiso calc U R 1
H H25C 1.2613 0.8582 0.5233 0.056 Uiso calc U R 1

loop_
_atom_site_aniso_label
_atom_site_aniso_U_11
_atom_site_aniso_U_22
_atom_site_aniso_U_33
_atom_site_aniso_U_12
_atom_site_aniso_U_13
_atom_site_aniso_U_23
O1 0.0200(8) 0.0216(8) 0.0263(9) -0.0034(6) -0.0014(6) -0.0015(6)
O2 0.0204(8) 0.0284(9) 0.0368(10) -0.0069(7) -0.0022(7) -0.0061(7)
O3 0.0166(7) 0.0179(8) 0.0280(9) -0.0009(6) -0.0032(6) 0.0007(6)
N1 0.0191(9) 0.0207(10) 0.0202(10) -0.0016(8) 0.0025(7) 0.0001(7)
N2 0.0182(9) 0.0215(10) 0.0201(10) -0.0016(8) 0.0012(8) -0.0013(7)
C1 0.0161(10) 0.0258(12) 0.0153(11) -0.0035(9) 0.0027(8) -0.0022(9)
C2 0.0205(11) 0.0267(12) 0.0213(12) 0.0019(9) 0.0044(9) -0.0023(9)
C3 0.0148(11) 0.0322(13) 0.0246(12) 0.0017(9) -0.0004(9) -0.0039(10)
C4 0.0171(11) 0.0326(13) 0.0227(12) -0.0048(10) -0.0005(9) -0.0049(10)
C5 0.0204(11) 0.0266(12) 0.0150(11) -0.0034(9) 0.0035(9) -0.0027(9)
C6 0.0163(10) 0.0257(12) 0.0157(11) 0.0004(9) 0.0018(8) -0.0016(9)
C7 0.0177(11) 0.0289(12) 0.0163(11) -0.0039(10) 0.0027(9) -0.0033(9)
C8 0.0229(11) 0.0211(11) 0.0250(13) -0.0050(9) 0.0015(9) 0.0000(9)
C9 0.0236(12) 0.0266(12) 0.0200(12) -0.0060(10) -0.0010(9) -0.0008(9)
C10 0.0216(11) 0.0260(12) 0.0213(12) -0.0045(10) 0.0004(9) -0.0006(9)
C11 0.0203(11) 0.0299(12) 0.0171(12) -0.0039(9) 0.0003(9) -0.0014(9)
C12 0.0232(12) 0.0293(13) 0.0227(12) -0.0029(10) 0.0016(10) -0.0004(10)
C13 0.0310(13) 0.0328(14) 0.0359(15) 0.0022(11) 0.0004(11) -0.0016(11)
C14 0.0173(10) 0.0233(11) 0.0136(11) -0.0017(9) 0.0014(8) -0.0004(8)
C15 0.0138(10) 0.0267(12) 0.0204(12) 0.0026(9) 0.0003(9) 0.0013(9)
C16 0.0179(10) 0.0189(11) 0.0201(12) 0.0030(9) 0.0015(9) 0.0012(9)
C17 0.0165(10) 0.0232(11) 0.0129(11) -0.0020(9) 0.0014(8) 0.0011(8)
C18 0.0148(10) 0.0238(11) 0.0180(11) 0.0031(9) -0.0013(8) 0.0018(9)
C19 0.0190(11) 0.0188(11) 0.0179(11) 0.0027(9) 0.0018(9) 0.0013(8)
C20 0.0189(11) 0.0190(11) 0.0205(12) -0.0003(9) -0.0006(9) 0.0013(9)
C21 0.0169(10) 0.0249(12) 0.0161(11) -0.0001(9) 0.0001(9) 0.0012(9)
C22 0.0198(11) 0.0247(11) 0.0173(11) -0.0013(9) -0.0009(9) 0.0001(9)
C23 0.0213(11) 0.0274(12) 0.0192(12) -0.0046(10) 0.0009(9) 0.0004(9)
C24 0.0312(13) 0.0271(12) 0.0238(13) -0.0057(10) -0.0004(10) -0.0022(10)
C25 0.0414(15) 0.0331(14) 0.0350(15) -0.0141(12) -0.0014(12) -0.0030(11)

loop_
_atom_type_symbol
_atom_type_description
_atom_type_scat_dispersion_real
_atom_type_scat_dispersion_imag
_atom_type_scat_source
C C 0.0033 0.0016 'International Tables Vol C Tables 4.2.6.8 and 6.1.1.4'
H H 0.0000 0.0000 'International Tables Vol C Tables 4.2.6.8 and 6.1.1.4'
N N 0.0061 0.0033 'International Tables Vol C Tables 4.2.6.8 and 6.1.1.4'
O O 0.0106 0.0060 'International Tables Vol C Tables 4.2.6.8 and 6.1.1.4'

loop_
_geom_angle_atom_site_label_1
_geom_angle_atom_site_label_2
_geom_angle_atom_site_label_3
_geom_angle
C7 O1 C8 113.82(16)
C17 O3 C20 118.11(16)
N2 N1 C14 116.76(17)
N1 N2 C1 111.95(17)
C6 C1 C2 120.33(19)
C6 C1 N2 117.06(18)
C2 C1 N2 122.60(19)
C3 C2 C1 119.7(2)
C4 C3 C2 120.5(2)
C3 C4 C5 120.3(2)
C4 C5 C6 119.8(2)
C4 C5 C7 116.39(19)
C6 C5 C7 123.77(19)
C1 C6 C5 119.32(19)
O2 C7 O1 122.7(2)
O2 C7 C5 122.9(2)
O1 C7 C5 114.41(18)
O1 C8 C9 109.13(17)
C8 C9 C10 110.59(17)
C9 C10 C11 113.76(18)
C12 C11 C10 113.22(18)
C11 C12 C13 113.24(19)
C15 C14 C19 119.42(19)
C15 C14 N1 114.91(18)
C19 C14 N1 125.67(19)
C14 C15 C16 121.79(19)
C15 C16 C17 118.30(19)
O3 C17 C16 124.03(19)
O3 C17 C18 115.44(18)
C16 C17 C18 120.53(19)
C19 C18 C17 120.53(19)
C18 C19 C14 119.43(19)
O3 C20 C21 107.38(16)
C20 C21 C22 112.36(17)
C21 C22 C23 113.33(18)
C24 C23 C22 112.88(18)
C23 C24 C25 113.4(2)

loop_
_geom_bond_atom_site_label_1
_geom_bond_atom_site_label_2
_geom_bond_distance
O1 C7 1.340(3)
O1 C8 1.458(3)
O2 C7 1.212(3)
O3 C17 1.362(2)
O3 C20 1.437(2)
N1 N2 1.261(2)
N1 C14 1.411(3)
N2 C1 1.438(3)
C1 C6 1.388(3)
C1 C2 1.403(3)
C2 C3 1.379(3)
C3 C4 1.378(3)
C4 C5 1.394(3)
C5 C6 1.400(3)
C5 C7 1.488(3)
C8 C9 1.511(3)
C9 C10 1.524(3)
C10 C11 1.526(3)
C11 C12 1.519(3)
C12 C13 1.523(3)
C14 C15 1.381(3)
C14 C19 1.407(3)
C15 C16 1.386(3)
C16 C17 1.392(3)
C17 C18 1.399(3)
C18 C19 1.372(3)
C20 C21 1.509(3)
C21 C22 1.515(3)
C22 C23 1.523(3)
C23 C24 1.517(3)
C24 C25 1.521(3)
